data_7220407
loop_
_publ_author_name
'Wang, Ai'
'Merkens, Carina'
'Englert, Ulli'

_publ_section_title
;
 Interplay of ligand chirality and metal configuration in mononuclear
 complexes and in a coordination polymer of Cr(iii)
;
_journal_issue 23
_journal_name_full CrystEngComm
_journal_page_first 4293
_journal_paper_doi 10.1039/C5CE00586H
_journal_volume 17
_journal_year 2015
_chemical_absolute_configuration rmad
_chemical_formula_moiety 'C18 H26 Cr N4 O4, F6 P, C H4 O'
_chemical_formula_sum 'C19 H30 Cr F6 N4 O5 P'
_chemical_formula_weight 591.44
_chemical_name_common 7
_chemical_name_systematic
;
 ?
;
_space_group_crystal_system orthorhombic
_space_group_IT_number 19
_space_group_name_Hall 'P 2ac 2ab'
_space_group_name_H-M_alt 'P 21 21 21'
_symmetry_space_group_name_Hall 'P 2ac 2ab'
_symmetry_space_group_name_H-M 'P 21 21 21'
_atom_sites_solution_hydrogens mixed
_audit_creation_method SHELXL-2013
_audit_update_record
;
2015-02-05 deposited with the CCDC.
2015-05-05 downloaded from the CCDC.
;
_cell_angle_alpha 90
_cell_angle_beta 90
_cell_angle_gamma 90
_cell_formula_units_Z 4
_cell_length_a 8.2870(17)
_cell_length_b 14.806(3)
_cell_length_c 21.367(4)
_cell_measurement_reflns_used 8190
_cell_measurement_temperature 100(2)
_cell_measurement_theta_max 26.10
_cell_measurement_theta_min 2.35
_cell_volume 2621.7(9)
_computing_cell_refinement 'Bruker SAINT'
_computing_data_collection 'Bruker SMART'
_computing_data_reduction 'Bruker SAINT'
_computing_structure_refinement 'SHELXL-2013 (Sheldrick, 2013)'
_computing_structure_solution SHELXS-97
_diffrn_ambient_temperature 100(2)
_diffrn_measured_fraction_theta_full 0.999
_diffrn_measured_fraction_theta_max 0.957
_diffrn_measurement_device_type 'CCD area detector'
_diffrn_measurement_method '\w scans'
_diffrn_radiation_monochromator 'multilayer optics'
_diffrn_radiation_type MoK\a
_diffrn_radiation_wavelength 0.71073
_diffrn_reflns_av_R_equivalents 0.0667
_diffrn_reflns_av_unetI/netI 0.0490
_diffrn_reflns_laue_measured_fraction_full 0.999
_diffrn_reflns_laue_measured_fraction_max 0.957
_diffrn_reflns_limit_h_max 11
_diffrn_reflns_limit_h_min -11
_diffrn_reflns_limit_k_max 20
_diffrn_reflns_limit_k_min -20
_diffrn_reflns_limit_l_max 29
_diffrn_reflns_limit_l_min -29
_diffrn_reflns_number 36241
_diffrn_reflns_point_group_measured_fraction_full 0.999
_diffrn_reflns_point_group_measured_fraction_max 0.934
_diffrn_reflns_theta_full 25.242
_diffrn_reflns_theta_max 30.096
_diffrn_reflns_theta_min 1.673
_diffrn_source 'Incoatec microsource'
_exptl_absorpt_coefficient_mu 0.576
_exptl_absorpt_correction_T_max 0.7460
_exptl_absorpt_correction_T_min 0.4845
_exptl_absorpt_correction_type multi-scan
_exptl_absorpt_process_details SADABS
_exptl_crystal_colour red
_exptl_crystal_density_diffrn 1.498
_exptl_crystal_description block
_exptl_crystal_F_000 1220
_exptl_crystal_size_max 0.300
_exptl_crystal_size_mid 0.200
_exptl_crystal_size_min 0.100
_refine_diff_density_max 0.521
_refine_diff_density_min -0.550
_refine_diff_density_rms 0.074
_refine_ls_abs_structure_details
;
 Flack x determined using 2441 quotients [(I+)-(I-)]/[(I+)+(I-)]
 (Parsons and Flack (2004), Acta Cryst. A60, s61).
;
_refine_ls_abs_structure_Flack -0.002(14)
_refine_ls_extinction_method none
_refine_ls_goodness_of_fit_ref 1.051
_refine_ls_hydrogen_treatment mixed
_refine_ls_matrix_type full
_refine_ls_number_parameters 345
_refine_ls_number_reflns 7216
_refine_ls_number_restraints 6
_refine_ls_restrained_S_all 1.051
_refine_ls_R_factor_all 0.0577
_refine_ls_R_factor_gt 0.0451
_refine_ls_shift/su_max 0.008
_refine_ls_shift/su_mean 0.000
_refine_ls_structure_factor_coef Fsqd
_refine_ls_weighting_details
;
 w=1/[\s^2^(Fo^2^)+(0.0484P)^2^+1.8382P]
 where P=(Fo^2^+2Fc^2^)/3
;
_refine_ls_weighting_scheme calc
_refine_ls_wR_factor_gt 0.1044
_refine_ls_wR_factor_ref 0.1134
_reflns_Friedel_coverage 0.742
_reflns_friedel_fraction_full 1.000
_reflns_friedel_fraction_max 0.905
_reflns_number_gt 6272
_reflns_number_total 7216
_reflns_threshold_expression 'I > 2\s(I)'
_cod_data_source_file c5ce00586h2.cif
_cod_data_source_block 7
_cod_depositor_comments 'Adding full bibliography for 7220402--7220408.cif.'
_cod_database_code 7220407
_shelx_space_group_comment
;
The symmetry employed for this shelxl refinement is uniquely defined
by the following loop, which should always be used as a source of
symmetry information in preference to the above space-group names.
They are only intended as comments.
;
_shelx_estimated_absorpt_t_min 0.846
_shelx_estimated_absorpt_t_max 0.945
_shelxl_version_number 2013-2

loop_
_space_group_symop_operation_xyz
'x, y, z'
'-x+1/2, -y, z+1/2'
'x+1/2, -y+1/2, -z'
'-x, y+1/2, -z+1/2'

loop_
_atom_site_label
_atom_site_type_symbol
_atom_site_fract_x
_atom_site_fract_y
_atom_site_fract_z
_atom_site_U_iso_or_equiv
_atom_site_adp_type
_atom_site_occupancy
_atom_site_site_symmetry_order
_atom_site_calc_flag
_atom_site_refinement_flags_posn
_atom_site_refinement_flags_adp
Cr1 Cr 0.15370(7) 0.43043(4) 0.32539(3) 0.01893(13) Uani 1 1 d . .
O1 O 0.0452(3) 0.42371(17) 0.24423(12) 0.0217(5) Uani 1 1 d . .
O2 O 0.3594(3) 0.44977(17) 0.28156(11) 0.0218(5) Uani 1 1 d . .
O3 O 0.1907(3) 0.30020(17) 0.32340(12) 0.0234(5) Uani 1 1 d . .
O4 O 0.2562(3) 0.43783(17) 0.40678(11) 0.0226(5) Uani 1 1 d . .
N1 N 0.0896(3) 0.5651(2) 0.33031(14) 0.0209(6) Uani 1 1 d D .
H1D H 0.135(5) 0.593(3) 0.3680(11) 0.025 Uiso 1 1 d D U
H1E H 0.137(5) 0.592(3) 0.2931(11) 0.025 Uiso 1 1 d D U
N2 N -0.0666(4) 0.4130(2) 0.36714(14) 0.0215(6) Uani 1 1 d D .
H2D H -0.136(4) 0.380(2) 0.3378(14) 0.026 Uiso 1 1 d D U
H2E H -0.063(5) 0.377(2) 0.4058(11) 0.026 Uiso 1 1 d D U
N3 N 0.3647(5) 0.3860(3) 0.06587(16) 0.0363(8) Uani 1 1 d . .
N4 N 0.4128(6) 0.1654(3) 0.50265(17) 0.0402(9) Uani 1 1 d . .
C1 C -0.0906(4) 0.5686(2) 0.33347(16) 0.0213(6) Uani 1 1 d . .
H1 H -0.1337 0.5467 0.2925 0.026 Uiso 1 1 calc R U
C2 C -0.1405(5) 0.5012(2) 0.38342(16) 0.0213(7) Uani 1 1 d . .
H2 H -0.0937 0.5215 0.4242 0.026 Uiso 1 1 calc R U
C3 C -0.3224(5) 0.4960(3) 0.3909(2) 0.0265(8) Uani 1 1 d . .
H3A H -0.3490 0.4562 0.4266 0.032 Uiso 1 1 calc R U
H3B H -0.3703 0.4694 0.3527 0.032 Uiso 1 1 calc R U
C4 C -0.3947(5) 0.5898(3) 0.4020(2) 0.0338(9) Uani 1 1 d . .
H4A H -0.5139 0.5853 0.4028 0.041 Uiso 1 1 calc R U
H4B H -0.3586 0.6129 0.4432 0.041 Uiso 1 1 calc R U
C5 C -0.3434(5) 0.6556(3) 0.3507(2) 0.0344(9) Uani 1 1 d . .
H5A H -0.3886 0.6355 0.3101 0.041 Uiso 1 1 calc R U
H5B H -0.3877 0.7162 0.3600 0.041 Uiso 1 1 calc R U
C6 C -0.1607(5) 0.6617(2) 0.34545(19) 0.0268(8) Uani 1 1 d . .
H6A H -0.1313 0.7028 0.3107 0.032 Uiso 1 1 calc R U
H6B H -0.1155 0.6866 0.3847 0.032 Uiso 1 1 calc R U
C7 C -0.0118(5) 0.4016(3) 0.13798(18) 0.0304(9) Uani 1 1 d . .
H7A H -0.1218 0.3991 0.1547 0.046 Uiso 1 1 calc R U
H7B H 0.0119 0.3456 0.1154 0.046 Uiso 1 1 calc R U
H7C H -0.0023 0.4530 0.1093 0.046 Uiso 1 1 calc R U
C8 C 0.1058(4) 0.4128(2) 0.19085(16) 0.0213(7) Uani 1 1 d . .
C9 C 0.2748(4) 0.4124(2) 0.17927(17) 0.0226(7) Uani 1 1 d . .
C10 C 0.3927(4) 0.4330(3) 0.22545(16) 0.0219(7) Uani 1 1 d . .
C11 C 0.5673(4) 0.4362(3) 0.20803(18) 0.0283(8) Uani 1 1 d . .
H11A H 0.6216 0.4831 0.2326 0.042 Uiso 1 1 calc R U
H11B H 0.5776 0.4501 0.1634 0.042 Uiso 1 1 calc R U
H11C H 0.6172 0.3775 0.2167 0.042 Uiso 1 1 calc R U
C12 C 0.3262(5) 0.3985(3) 0.11626(18) 0.0274(8) Uani 1 1 d . .
C13 C 0.2463(5) 0.1508(3) 0.3514(2) 0.0296(8) Uani 1 1 d . .
H13A H 0.1381 0.1258 0.3580 0.044 Uiso 1 1 calc R U
H13B H 0.3232 0.1200 0.3789 0.044 Uiso 1 1 calc R U
H13C H 0.2783 0.1420 0.3077 0.044 Uiso 1 1 calc R U
C14 C 0.2450(4) 0.2499(3) 0.36618(17) 0.0228(7) Uani 1 1 d . .
C15 C 0.3009(4) 0.2820(2) 0.42454(16) 0.0226(7) Uani 1 1 d . .
C16 C 0.3041(4) 0.3742(3) 0.44192(17) 0.0231(7) Uani 1 1 d . .
C17 C 0.3649(6) 0.4018(3) 0.50500(17) 0.0299(8) Uani 1 1 d . .
H17A H 0.3819 0.4673 0.5057 0.045 Uiso 1 1 calc R U
H17B H 0.4672 0.3710 0.5136 0.045 Uiso 1 1 calc R U
H17C H 0.2855 0.3853 0.5370 0.045 Uiso 1 1 calc R U
C18 C 0.3633(5) 0.2169(3) 0.46815(18) 0.0292(8) Uani 1 1 d . .
P1 P 0.72801(13) 0.19174(7) 0.31406(5) 0.0273(2) Uani 1 1 d . .
F1 F 0.6373(3) 0.15429(19) 0.25410(14) 0.0470(7) Uani 1 1 d . .
F2 F 0.5937(4) 0.2660(2) 0.32380(17) 0.0611(9) Uani 1 1 d . .
F3 F 0.8252(3) 0.26059(19) 0.27038(11) 0.0395(6) Uani 1 1 d . .
F4 F 0.8273(5) 0.22727(18) 0.37328(12) 0.0534(9) Uani 1 1 d . .
F5 F 0.8658(3) 0.11702(18) 0.30360(12) 0.0370(6) Uani 1 1 d . .
F6 F 0.6329(4) 0.12246(18) 0.35761(14) 0.0457(7) Uani 1 1 d . .
O5 O 0.8244(4) 0.1771(3) 0.05956(15) 0.0420(8) Uani 1 1 d . .
H5O H 0.846(9) 0.157(4) 0.030(3) 0.063 Uiso 1 1 d . U
C37 C 0.7087(6) 0.2456(3) 0.0533(2) 0.0388(10) Uani 1 1 d . .
H5M H 0.6216 0.2247 0.0259 0.058 Uiso 1 1 calc R U
H6M H 0.7592 0.2994 0.0352 0.058 Uiso 1 1 calc R U
H7M H 0.6644 0.2604 0.0946 0.058 Uiso 1 1 calc R U

loop_
_atom_site_aniso_label
_atom_site_aniso_U_11
_atom_site_aniso_U_22
_atom_site_aniso_U_33
_atom_site_aniso_U_23
_atom_site_aniso_U_13
_atom_site_aniso_U_12
Cr1 0.0226(2) 0.0181(2) 0.0161(2) 0.0013(2) 0.0003(2) -0.0002(2)
O1 0.0233(12) 0.0219(12) 0.0200(12) -0.0003(11) 0.0015(9) 0.0007(10)
O2 0.0238(12) 0.0219(12) 0.0198(11) 0.0008(9) 0.0003(10) -0.0005(10)
O3 0.0277(12) 0.0220(12) 0.0204(12) 0.0008(10) -0.0012(10) 0.0000(10)
O4 0.0268(12) 0.0211(12) 0.0198(11) 0.0029(10) -0.0012(10) -0.0014(10)
N1 0.0234(13) 0.0195(13) 0.0198(14) 0.0024(13) -0.0006(11) -0.0025(11)
N2 0.0256(14) 0.0206(16) 0.0182(14) 0.0004(12) 0.0019(11) -0.0024(12)
N3 0.040(2) 0.045(2) 0.0239(17) -0.0036(15) 0.0021(15) 0.0079(17)
N4 0.064(3) 0.0332(19) 0.0237(18) 0.0014(15) -0.0014(18) 0.0119(18)
C1 0.0234(14) 0.0219(16) 0.0186(16) -0.0001(14) -0.0019(12) -0.0007(14)
C2 0.0240(17) 0.0211(16) 0.0189(16) -0.0002(13) -0.0009(14) -0.0009(14)
C3 0.0226(18) 0.0280(19) 0.0290(19) -0.0042(15) 0.0006(15) -0.0036(14)
C4 0.0235(17) 0.032(2) 0.046(3) -0.0090(19) 0.0019(17) 0.0018(15)
C5 0.0277(18) 0.0259(19) 0.049(3) -0.0051(17) -0.004(2) 0.0047(17)
C6 0.0279(17) 0.0201(16) 0.0323(19) 0.0000(14) -0.0038(16) 0.0004(15)
C7 0.0301(19) 0.039(2) 0.0226(19) -0.0023(16) -0.0060(16) 0.0069(17)
C8 0.0277(16) 0.0173(16) 0.0191(16) 0.0005(13) -0.0002(13) 0.0014(13)
C9 0.0293(17) 0.0195(16) 0.0192(16) 0.0022(14) 0.0024(15) 0.0007(13)
C10 0.0262(16) 0.0168(15) 0.0228(17) 0.0001(14) 0.0032(13) 0.0004(14)
C11 0.0253(17) 0.034(2) 0.0257(19) 0.0036(17) 0.0035(14) -0.0019(17)
C12 0.0306(19) 0.0263(18) 0.0253(19) 0.0008(15) -0.0014(15) 0.0055(16)
C13 0.036(2) 0.0204(18) 0.032(2) 0.0019(15) -0.0038(17) 0.0033(16)
C14 0.0214(16) 0.0235(17) 0.0236(17) 0.0021(14) 0.0034(14) 0.0027(14)
C15 0.0263(17) 0.0227(17) 0.0187(16) 0.0061(13) 0.0011(13) 0.0030(14)
C16 0.0236(17) 0.0265(18) 0.0193(17) 0.0015(14) 0.0017(13) -0.0017(14)
C17 0.043(2) 0.0293(19) 0.0177(17) 0.0033(14) -0.0026(16) 0.0009(18)
C18 0.038(2) 0.0269(19) 0.0221(18) 0.0022(15) 0.0021(17) 0.0046(17)
P1 0.0333(5) 0.0227(4) 0.0259(5) -0.0056(4) 0.0056(4) -0.0034(4)
F1 0.0423(15) 0.0467(16) 0.0521(16) -0.0110(13) -0.0213(14) -0.0005(13)
F2 0.074(2) 0.0365(15) 0.073(2) 0.0100(15) 0.0390(19) 0.0226(14)
F3 0.0428(14) 0.0461(15) 0.0296(13) 0.0094(11) -0.0020(11) -0.0137(13)
F4 0.104(3) 0.0309(14) 0.0256(13) -0.0009(10) -0.0084(15) -0.0233(17)
F5 0.0342(13) 0.0401(14) 0.0366(13) -0.0026(11) -0.0013(11) 0.0057(11)
F6 0.0454(16) 0.0318(13) 0.0599(18) 0.0076(12) 0.0183(14) -0.0027(12)
O5 0.0475(19) 0.056(2) 0.0223(15) 0.0024(14) -0.0033(14) 0.0183(17)
C37 0.037(2) 0.033(2) 0.046(3) 0.005(2) 0.001(2) -0.0036(19)

loop_
_atom_type_symbol
_atom_type_description
_atom_type_scat_dispersion_real
_atom_type_scat_dispersion_imag
_atom_type_scat_source
C C 0.0033 0.0016 'International Tables Vol C Tables 4.2.6.8 and 6.1.1.4'
H H 0.0000 0.0000 'International Tables Vol C Tables 4.2.6.8 and 6.1.1.4'
Cr Cr 0.3209 0.6236 'International Tables Vol C Tables 4.2.6.8 and 6.1.1.4'
F F 0.0171 0.0103 'International Tables Vol C Tables 4.2.6.8 and 6.1.1.4'
N N 0.0061 0.0033 'International Tables Vol C Tables 4.2.6.8 and 6.1.1.4'
O O 0.0106 0.0060 'International Tables Vol C Tables 4.2.6.8 and 6.1.1.4'
P P 0.1023 0.0942 'International Tables Vol C Tables 4.2.6.8 and 6.1.1.4'

loop_
_geom_angle_atom_site_label_1
_geom_angle_atom_site_label_2
_geom_angle_atom_site_label_3
_geom_angle
O4 Cr1 O3 90.38(11)
O4 Cr1 O1 178.58(11)
O3 Cr1 O1 90.15(11)
O4 Cr1 O2 92.25(11)
O3 Cr1 O2 89.84(11)
O1 Cr1 O2 89.07(10)
O4 Cr1 N2 90.40(12)
O3 Cr1 N2 91.44(12)
O1 Cr1 N2 88.28(11)
O2 Cr1 N2 177.05(12)
O4 Cr1 N1 90.72(11)
O3 Cr1 N1 173.88(12)
O1 Cr1 N1 88.62(11)
O2 Cr1 N1 96.13(11)
N2 Cr1 N1 82.53(12)
C8 O1 Cr1 128.9(2)
C10 O2 Cr1 128.1(2)
C14 O3 Cr1 128.5(2)
C16 O4 Cr1 128.8(2)
C1 N1 Cr1 107.0(2)
C1 N1 H1D 109(3)
Cr1 N1 H1D 110(3)
C1 N1 H1E 115(3)
Cr1 N1 H1E 105(3)
H1D N1 H1E 110(3)
C2 N2 Cr1 111.0(2)
C2 N2 H2D 110(3)
Cr1 N2 H2D 108(2)
C2 N2 H2E 107(3)
Cr1 N2 H2E 114(3)
H2D N2 H2E 106(3)
N1 C1 C6 115.0(3)
N1 C1 C2 106.3(3)
C6 C1 C2 111.9(3)
N1 C1 H1 107.8
C6 C1 H1 107.8
C2 C1 H1 107.8
N2 C2 C3 113.0(3)
N2 C2 C1 107.5(3)
C3 C2 C1 112.2(3)
N2 C2 H2 108.0
C3 C2 H2 108.0
C1 C2 H2 108.0
C2 C3 C4 111.1(3)
C2 C3 H3A 109.4
C4 C3 H3A 109.4
C2 C3 H3B 109.4
C4 C3 H3B 109.4
H3A C3 H3B 108.0
C5 C4 C3 111.0(3)
C5 C4 H4A 109.4
C3 C4 H4A 109.4
C5 C4 H4B 109.4
C3 C4 H4B 109.4
H4A C4 H4B 108.0
C6 C5 C4 111.6(4)
C6 C5 H5A 109.3
C4 C5 H5A 109.3
C6 C5 H5B 109.3
C4 C5 H5B 109.3
H5A C5 H5B 108.0
C1 C6 C5 109.9(3)
C1 C6 H6A 109.7
C5 C6 H6A 109.7
C1 C6 H6B 109.7
C5 C6 H6B 109.7
H6A C6 H6B 108.2
C8 C7 H7A 109.5
C8 C7 H7B 109.5
H7A C7 H7B 109.5
C8 C7 H7C 109.5
H7A C7 H7C 109.5
H7B C7 H7C 109.5
O1 C8 C9 123.5(3)
O1 C8 C7 116.0(3)
C9 C8 C7 120.5(3)
C10 C9 C8 123.7(3)
C10 C9 C12 118.7(3)
C8 C9 C12 117.3(3)
O2 C10 C9 123.7(3)
O2 C10 C11 116.4(3)
C9 C10 C11 119.9(3)
C10 C11 H11A 109.5
C10 C11 H11B 109.5
H11A C11 H11B 109.5
C10 C11 H11C 109.5
H11A C11 H11C 109.5
H11B C11 H11C 109.5
N3 C12 C9 178.5(5)
C14 C13 H13A 109.5
C14 C13 H13B 109.5
H13A C13 H13B 109.5
C14 C13 H13C 109.5
H13A C13 H13C 109.5
H13B C13 H13C 109.5
O3 C14 C15 123.9(3)
O3 C14 C13 115.3(3)
C15 C14 C13 120.8(3)
C14 C15 C16 124.2(3)
C14 C15 C18 117.7(3)
C16 C15 C18 118.0(3)
O4 C16 C15 123.7(3)
O4 C16 C17 115.8(3)
C15 C16 C17 120.5(3)
C16 C17 H17A 109.5
C16 C17 H17B 109.5
H17A C17 H17B 109.5
C16 C17 H17C 109.5
H17A C17 H17C 109.5
H17B C17 H17C 109.5
N4 C18 C15 180.0(6)
F2 P1 F1 90.91(19)
F2 P1 F6 91.30(16)
F1 P1 F6 90.70(17)
F2 P1 F4 91.7(2)
F1 P1 F4 177.2(2)
F6 P1 F4 90.23(16)
F2 P1 F3 89.32(17)
F1 P1 F3 89.44(16)
F6 P1 F3 179.36(18)
F4 P1 F3 89.60(15)
F2 P1 F5 179.30(18)
F1 P1 F5 89.07(15)
F6 P1 F5 89.40(15)
F4 P1 F5 88.33(17)
F3 P1 F5 89.99(15)
C37 O5 H5O 113(5)
O5 C37 H5M 109.5
O5 C37 H6M 109.5
H5M C37 H6M 109.5
O5 C37 H7M 109.5
H5M C37 H7M 109.5
H6M C37 H7M 109.5

loop_
_geom_bond_atom_site_label_1
_geom_bond_atom_site_label_2
_geom_bond_distance
Cr1 O4 1.938(3)
Cr1 O3 1.953(3)
Cr1 O1 1.956(3)
Cr1 O2 1.966(3)
Cr1 N2 2.048(3)
Cr1 N1 2.066(3)
O1 C8 1.257(4)
O2 C10 1.255(4)
O3 C14 1.262(4)
O4 C16 1.269(4)
N1 C1 1.495(4)
N1 H1D 0.978(13)
N1 H1E 0.976(13)
N2 C2 1.484(5)
N2 H2D 0.985(13)
N2 H2E 0.982(13)
N3 C12 1.138(5)
N4 C18 1.137(5)
C1 C6 1.517(5)
C1 C2 1.519(5)
C1 H1 1.0000
C2 C3 1.517(5)
C2 H2 1.0000
C3 C4 1.530(5)
C3 H3A 0.9900
C3 H3B 0.9900
C4 C5 1.528(6)
C4 H4A 0.9900
C4 H4B 0.9900
C5 C6 1.520(6)
C5 H5A 0.9900
C5 H5B 0.9900
C6 H6A 0.9900
C6 H6B 0.9900
C7 C8 1.501(5)
C7 H7A 0.9800
C7 H7B 0.9800
C7 H7C 0.9800
C8 C9 1.422(5)
C9 C10 1.421(5)
C9 C12 1.427(5)
C10 C11 1.495(5)
C11 H11A 0.9800
C11 H11B 0.9800
C11 H11C 0.9800
C13 C14 1.501(5)
C13 H13A 0.9800
C13 H13B 0.9800
C13 H13C 0.9800
C14 C15 1.413(5)
C15 C16 1.414(5)
C15 C18 1.437(5)
C16 C17 1.496(5)
C17 H17A 0.9800
C17 H17B 0.9800
C17 H17C 0.9800
P1 F2 1.578(3)
P1 F1 1.585(3)
P1 F6 1.594(3)
P1 F4 1.598(3)
P1 F3 1.600(3)
P1 F5 1.606(3)
O5 C37 1.402(6)
O5 H5O 0.72(7)
C37 H5M 0.9800
C37 H6M 0.9800
C37 H7M 0.9800
